data_7720850
loop_
_publ_author_name
'Quan, Ziyi'
'Wang, Zheng'
'Liu, Yaxu'
'Sun, Yuanchao'
'Wang, Bo'

_publ_section_title
;
 A robust [Pd(BIAN-IPr<sup>#</sup>)Cl<sub>2</sub>(H<sub>2</sub>O)]
 catalyst employing water as a disposable ligand for C-S cross coupling of
 aryl chlorides and thiols.
;
_journal_issue 17
_journal_name_full 'Dalton transactions (Cambridge, England : 2003)'
_journal_page_first 6934
_journal_page_last 6943
_journal_paper_doi 10.1039/d6dt00623j
_journal_volume 55
_journal_year 2026
_chemical_formula_moiety 'C93 H74 Cl2 N2 O Pd, C H2 Cl2, 1[CH2Cl2]'
_chemical_formula_sum 'C95 H78 Cl6 N2 O Pd'
_chemical_formula_weight 1582.69
_chemical_name_systematic Pd(IPr#)Cl2(OH2)
_space_group_crystal_system triclinic
_space_group_IT_number 2
_space_group_name_Hall '-P 1'
_space_group_name_H-M_alt 'P -1'
_atom_sites_solution_hydrogens mixed
_atom_sites_solution_primary iterative
_audit_block_doi 10.5517/ccdc.csd.cc2qgx7c
_audit_creation_date 2021-08-26
_audit_creation_method
;
Olex2 1.3
(compiled 2020.11.12 svn.r5f609507 for OlexSys, GUI svn.r6272)
;
_audit_update_record
;
2025-12-17 deposited with the CCDC.	2026-04-08 downloaded from the CCDC.
;
_cell_angle_alpha 97.331(2)
_cell_angle_beta 94.758(2)
_cell_angle_gamma 90.248(2)
_cell_formula_units_Z 2
_cell_length_a 14.4613(3)
_cell_length_b 16.7550(4)
_cell_length_c 16.9010(4)
_cell_measurement_reflns_used 17536
_cell_measurement_temperature 100.0(1)
_cell_measurement_theta_max 73.6910
_cell_measurement_theta_min 3.0380
_cell_volume 4047.16(16)
_computing_cell_refinement 'CrysAlisPro 1.171.40.67a (Rigaku OD, 2019)'
_computing_data_collection 'CrysAlisPro 1.171.40.67a (Rigaku OD, 2019)'
_computing_data_reduction 'CrysAlisPro 1.171.40.67a (Rigaku OD, 2019)'
_computing_molecular_graphics 'Olex2 1.3 (Dolomanov et al., 2009)'
_computing_publication_material 'Olex2 1.3 (Dolomanov et al., 2009)'
_computing_structure_refinement 'SHELXL 2018/3 (Sheldrick, 2015)'
_computing_structure_solution 'olex2.solve 1.3 (Bourhis et al., 2015)'
_diffrn_ambient_environment N~2~
_diffrn_ambient_temperature 100.0(1)
_diffrn_detector 'CCD plate'
_diffrn_detector_area_resol_mean 10.4839
_diffrn_detector_type Atlas
_diffrn_measured_fraction_theta_full 0.999
_diffrn_measured_fraction_theta_max 0.976
_diffrn_measurement_details
;
List of Runs (angles in degrees, time in seconds):

  # Type    Start    End  Width  t~exp~   \w     \q     \k     \f   Frames
#--------------------------------------------------------------------------
  1  \w    -66.00  33.00   1.00    2.50    --  -41.68  38.00-120.00   99
  2  \w    -87.00  -6.00   1.00    2.50    --  -41.68 125.00 150.00   81
  3  \w    -70.00  31.00   1.00    2.50    --  -41.68  57.00  90.00  101
  4  \w   -115.00 -14.00   1.00    2.50    --  -41.68 -57.00 -60.00  101
  5  \w     33.00 132.00   1.00   13.50    --  106.01 -45.00 150.00   99
  6  \w     33.00 132.00   1.00   13.50    --  106.01 -45.00  30.00   99
  7  \w    103.00 178.00   1.00   13.50    --  106.01  77.00  30.00   75
  8  \w     23.00 107.00   1.00   13.50    --  106.01 -94.00   0.00   84
  9  \w     33.00 112.00   1.00   13.50    --  106.01-125.00 -90.00   79
 10  \w     34.00 135.00   1.00   13.50    --  106.01 -61.00 -90.00  101
 11  \w     33.00 112.00   1.00   13.50    --  106.01-125.00-150.00   79
 12  \w     33.00 132.00   1.00   13.50    --  106.01 -45.00 -30.00   99
 13  \w     23.00 107.00   1.00   13.50    --  106.01 -94.00  90.00   84
 14  \w     23.00 107.00   1.00   13.50    --  106.01 -94.00 -96.00   84
 15  \w     18.00 178.00   1.00   13.50    --  106.01   0.00  30.00  160
 16  \w   -115.00 -14.00   1.00    2.50    --  -41.68 -57.00 120.00  101
 17  \w      9.00  33.00   1.00    2.50    --   41.68  79.00-113.77   24
;
_diffrn_measurement_device 'four-circle diffractometer'
_diffrn_measurement_device_type 'SuperNova, Dual, Cu at home/near, Atlas'
_diffrn_measurement_method '\w scans'
_diffrn_orient_matrix_type 'CrysAlisPro convention (1999,Acta A55,543-557)'
_diffrn_orient_matrix_UB_11 -0.0521014000
_diffrn_orient_matrix_UB_12 0.0500754000
_diffrn_orient_matrix_UB_13 0.0646421000
_diffrn_orient_matrix_UB_21 -0.0186368000
_diffrn_orient_matrix_UB_22 0.0648648000
_diffrn_orient_matrix_UB_23 -0.0560288000
_diffrn_orient_matrix_UB_31 -0.0914766000
_diffrn_orient_matrix_UB_32 -0.0433709000
_diffrn_orient_matrix_UB_33 -0.0344772000
_diffrn_radiation_monochromator mirror
_diffrn_radiation_probe x-ray
_diffrn_radiation_type 'Cu K\a'
_diffrn_radiation_wavelength 1.54184
_diffrn_reflns_av_R_equivalents 0.0329
_diffrn_reflns_av_unetI/netI 0.0414
_diffrn_reflns_Laue_measured_fraction_full 0.999
_diffrn_reflns_Laue_measured_fraction_max 0.976
_diffrn_reflns_limit_h_max 14
_diffrn_reflns_limit_h_min -17
_diffrn_reflns_limit_k_max 19
_diffrn_reflns_limit_k_min -20
_diffrn_reflns_limit_l_max 19
_diffrn_reflns_limit_l_min -20
_diffrn_reflns_number 39708
_diffrn_reflns_point_group_measured_fraction_full 0.999
_diffrn_reflns_point_group_measured_fraction_max 0.976
_diffrn_reflns_theta_full 67.684
_diffrn_reflns_theta_max 73.893
_diffrn_reflns_theta_min 2.645
_diffrn_source 'micro-focus sealed X-ray tube'
_diffrn_source_type 'SuperNova (Cu) X-ray Source'
_exptl_absorpt_coefficient_mu 4.046
_exptl_absorpt_correction_T_max 1.000
_exptl_absorpt_correction_T_min 0.779
_exptl_absorpt_correction_type gaussian
_exptl_absorpt_process_details
;
CrysAlisPro 1.171.40.67a (Rigaku Oxford Diffraction, 2019)
Numerical absorption correction based on gaussian integration over
			a multifaceted crystal model
Empirical absorption correction using spherical harmonics,
 implemented in SCALE3 ABSPACK scaling algorithm.
;
_exptl_crystal_colour 'clear yellow'
_exptl_crystal_colour_lustre clear
_exptl_crystal_colour_primary yellow
_exptl_crystal_density_diffrn 1.299
_exptl_crystal_description irregular
_exptl_crystal_F_000 1636
_exptl_crystal_preparation Synthesis
_exptl_crystal_recrystallization_method 'Pentane diffusion in DCM'
_exptl_crystal_size_max 0.119
_exptl_crystal_size_mid 0.092
_exptl_crystal_size_min 0.073
_refine_diff_density_max 1.325
_refine_diff_density_min -1.795
_refine_diff_density_rms 0.064
_refine_ls_extinction_method none
_refine_ls_goodness_of_fit_ref 1.027
_refine_ls_hydrogen_treatment mixed
_refine_ls_matrix_type full
_refine_ls_number_parameters 925
_refine_ls_number_reflns 15994
_refine_ls_number_restraints 2
_refine_ls_restrained_S_all 1.027
_refine_ls_R_factor_all 0.0454
_refine_ls_R_factor_gt 0.0375
_refine_ls_shift/su_max 0.001
_refine_ls_shift/su_mean 0.000
_refine_ls_structure_factor_coef Fsqd
_refine_ls_weighting_details 'w=1/[\s^2^(Fo^2^)+(0.0507P)^2^+1.8102P] where P=(Fo^2^+2Fc^2^)/3'
_refine_ls_weighting_scheme calc
_refine_ls_wR_factor_gt 0.0932
_refine_ls_wR_factor_ref 0.0980
_reflns_Friedel_coverage 0.000
_reflns_number_gt 13743
_reflns_number_total 15994
_reflns_threshold_expression 'I > 2\s(I)'
_cod_data_source_file d6dt00623j2.cif
_cod_data_source_block vl334l
_cod_depositor_comments 'Adding full bibliography for 7720849--7720851.cif.'
_cod_database_code 7720850
_shelx_shelxl_version_number 2018/3
_chemical_oxdiff_formula 'C186 H144 Cl4 N4 Pd2'
_shelx_space_group_comment
;
The symmetry employed for this shelxl refinement is uniquely defined
by the following loop, which should always be used as a source of
symmetry information in preference to the above space-group names.
They are only intended as comments.
;
_reflns_odcompleteness_completeness 99.96
_reflns_odcompleteness_iscentric 1
_reflns_odcompleteness_theta 66.97
_olex2_refinement_description
;
1. Fixed Uiso
 At 1.2 times of:
  All C(H) groups, {H94A,H94B} of C94
 At 1.5 times of:
  {H1A,H1B} of C94
2. Restrained distances
 O1-H1A = O1-H1B
 0.84 with sigma of 0.01
3.a Ternary CH refined with riding coordinates:
 C68(H68), C10(H10), C81(H81), C55(H55), C23(H23), C36(H36)
3.b Secondary CH2 refined with riding coordinates:
 C94(H94A,H94B)
3.c Aromatic/amide H refined with riding coordinates:
 C6(H6), C3(H3), C2(H2), C8(H8), C53(H53), C18(H18), C29(H29), C76(H76),
 C16(H16), C51(H51), C87(H87), C28(H28), C22(H22), C38(H38), C57(H57), C86(H86),
  C77(H77), C80(H80), C15(H15), C21(H21), C74(H74), C19(H19), C48(H48),
 C25(H25), C42(H42), C67(H67), C79(H79), C44(H44), C78(H78), C83(H83), C47(H47),
  C27(H27), C73(H73), C85(H85), C20(H20), C61(H61), C31(H31), C93(H93),
 C63(H63), C84(H84), C12(H12), C26(H26), C72(H72), C70(H70), C89(H89), C64(H64),
  C35(H35), C45(H45), C39(H39), C14(H14), C41(H41), C92(H92), C58(H58),
 C66(H66), C40(H40), C34(H34), C65(H65), C46(H46), C91(H91), C60(H60), C90(H90),
  C71(H71), C59(H59), C13(H13), C33(H33), C32(H32)
;
_smtbx_masks_special_details
;
A solvent mask was calculated and 98 electrons were 
found in a volume of 515\%A^3^ in 1 void per unit cell. 
This is close to the presence of 
2[CH2Cl2] per Unit Cell 
which account for 84 electrons 
per unit cell.
;
_smtbx_masks_void_probe_radius 1.2
_smtbx_masks_void_truncation_radius 1.2
_olex2_date_sample_data_collection 2021-08-23
_olex2_exptl_crystal_mounting_method 'Little loop'
_olex2_submission_original_sample_id VL334L
_olex2_submission_special_instructions 'No special instructions were received'
_oxdiff_exptl_absorpt_empirical_details
;
Empirical correction (ABSPACK) includes:
- Absorption correction using spherical harmonics
- Frame scaling
- B-factor correction
;
_oxdiff_exptl_absorpt_empirical_full_max 1.141
_oxdiff_exptl_absorpt_empirical_full_min 0.893

loop_
_space_group_symop_operation_xyz
'x, y, z'
'-x, -y, -z'

loop_
_atom_site_label
_atom_site_type_symbol
_atom_site_fract_x
_atom_site_fract_y
_atom_site_fract_z
_atom_site_U_iso_or_equiv
_atom_site_adp_type
_atom_site_occupancy
_atom_site_site_symmetry_order
_atom_site_calc_flag
_atom_site_refinement_flags_posn
_atom_site_refinement_flags_adp
_atom_site_refinement_flags_occupancy
_atom_site_disorder_assembly
_atom_site_disorder_group
Pd1 Pd 0.40172(2) 0.55851(2) 0.35185(2) 0.01797(5) Uani 1 1 d . . . . .
Cl1 Cl 0.43847(3) 0.64267(3) 0.26208(3) 0.02265(10) Uani 1 1 d . . . . .
Cl2 Cl 0.36817(4) 0.47324(3) 0.44222(3) 0.02416(11) Uani 1 1 d . . . . .
Cl3 Cl 0.78189(5) 0.70707(5) 0.24061(5) 0.04829(17) Uani 1 1 d . . . . .
Cl4 Cl 0.62019(12) 0.80496(12) 0.22275(12) 0.1374(8) Uani 1 1 d . . . . .
O1 O 0.52370(12) 0.60190(10) 0.42296(11) 0.0276(3) Uani 1 1 d D . . . .
N2 N 0.27120(12) 0.44438(10) 0.24770(11) 0.0181(3) Uani 1 1 d . . . . .
N1 N 0.22165(12) 0.56671(10) 0.25661(11) 0.0183(3) Uani 1 1 d . . . . .
C6 C 0.19021(14) 0.76490(12) 0.37725(13) 0.0195(4) Uani 1 1 d . . . . .
H6 H 0.182690 0.786137 0.431152 0.023 Uiso 1 1 calc R U . . .
C1 C 0.29185(14) 0.52059(12) 0.28251(13) 0.0183(4) Uani 1 1 d . . . . .
C5 C 0.19765(14) 0.68185(12) 0.35779(13) 0.0189(4) Uani 1 1 d . . . . .
C7 C 0.19344(14) 0.81743(12) 0.32037(14) 0.0204(4) Uani 1 1 d . . . . .
C82 C 0.55841(15) 0.41820(13) 0.18852(13) 0.0208(4) Uani 1 1 d . . . . .
C3 C 0.18845(15) 0.44327(13) 0.19975(13) 0.0200(4) Uani 1 1 d . . . . .
H3 H 0.159376 0.397463 0.168438 0.024 Uiso 1 1 calc R U . . .
C52 C 0.42076(15) 0.23785(12) 0.29983(13) 0.0210(4) Uani 1 1 d . . . . .
C2 C 0.15705(15) 0.51894(13) 0.20579(13) 0.0209(4) Uani 1 1 d . . . . .
H2 H 0.101236 0.536541 0.180186 0.025 Uiso 1 1 calc R U . . .
C68 C 0.47397(15) 0.16559(13) 0.32499(14) 0.0230(4) Uani 1 1 d . . . . .
H68 H 0.538832 0.170943 0.309700 0.028 Uiso 1 1 calc R U . . .
C54 C 0.41279(15) 0.36293(12) 0.24071(13) 0.0187(4) Uani 1 1 d . . . . .
C10 C 0.18304(14) 0.62502(12) 0.41923(13) 0.0198(4) Uani 1 1 d . . . . .
H10 H 0.234613 0.585489 0.415774 0.024 Uiso 1 1 calc R U . . .
C11 C 0.09295(15) 0.57632(13) 0.39763(14) 0.0217(4) Uani 1 1 d . . . . .
C8 C 0.20572(15) 0.78604(12) 0.24168(13) 0.0211(4) Uani 1 1 d . . . . .
H8 H 0.207554 0.821640 0.202347 0.025 Uiso 1 1 calc R U . . .
C81 C 0.45338(14) 0.42149(12) 0.19066(13) 0.0195(4) Uani 1 1 d . . . . .
H81 H 0.439652 0.476611 0.216842 0.023 Uiso 1 1 calc R U . . .
C53 C 0.46159(15) 0.29574(13) 0.26134(13) 0.0209(4) Uani 1 1 d . . . . .
H53 H 0.524173 0.289473 0.248761 0.025 Uiso 1 1 calc R U . . .
C17 C 0.18826(15) 0.66458(12) 0.50609(13) 0.0209(4) Uani 1 1 d . . . . .
C18 C 0.26408(16) 0.64898(14) 0.55814(15) 0.0258(5) Uani 1 1 d . . . . .
H18 H 0.311669 0.614662 0.538927 0.031 Uiso 1 1 calc R U . . .
C30 C 0.08811(17) 0.93273(13) 0.29802(14) 0.0252(5) Uani 1 1 d . . . . .
C29 C 0.11286(17) 0.94091(14) 0.47625(15) 0.0270(5) Uani 1 1 d . . . . .
H29 H 0.052087 0.929543 0.451334 0.032 Uiso 1 1 calc R U . . .
C76 C 0.40615(17) 0.14743(14) 0.45675(15) 0.0281(5) Uani 1 1 d . . . . .
H76 H 0.352817 0.121984 0.427383 0.034 Uiso 1 1 calc R U . . .
C24 C 0.18830(16) 0.93543(12) 0.42981(14) 0.0228(4) Uani 1 1 d . . . . .
C16 C 0.08786(16) 0.50034(14) 0.42241(15) 0.0256(5) Uani 1 1 d . . . . .
H16 H 0.140261 0.480411 0.451040 0.031 Uiso 1 1 calc R U . . .
C51 C 0.32846(15) 0.24685(13) 0.31542(14) 0.0221(4) Uani 1 1 d . . . . .
H51 H 0.299101 0.206001 0.338983 0.026 Uiso 1 1 calc R U . . .
C55 C 0.17471(15) 0.31433(13) 0.31387(14) 0.0231(4) Uani 1 1 d . . . . .
H55 H 0.156475 0.371986 0.324158 0.028 Uiso 1 1 calc R U . . .
C87 C 0.60138(16) 0.35930(14) 0.13917(14) 0.0251(5) Uani 1 1 d . . . . .
H87 H 0.564575 0.319225 0.105806 0.030 Uiso 1 1 calc R U . . .
C56 C 0.11401(16) 0.27544(13) 0.24028(15) 0.0255(5) Uani 1 1 d . . . . .
C69 C 0.43457(16) 0.08576(13) 0.28115(15) 0.0246(4) Uani 1 1 d . . . . .
C75 C 0.47956(16) 0.17092(13) 0.41601(15) 0.0242(5) Uani 1 1 d . . . . .
C62 C 0.16066(15) 0.27597(14) 0.38957(15) 0.0250(5) Uani 1 1 d . . . . .
C49 C 0.32202(14) 0.37258(12) 0.26277(13) 0.0187(4) Uani 1 1 d . . . . .
C9 C 0.21539(14) 0.70365(12) 0.21908(13) 0.0197(4) Uani 1 1 d . . . . .
C28 C 0.12539(18) 0.96281(15) 0.55863(15) 0.0300(5) Uani 1 1 d . . . . .
H28 H 0.073239 0.966712 0.589516 0.036 Uiso 1 1 calc R U . . .
C23 C 0.17911(15) 0.90782(12) 0.33979(14) 0.0214(4) Uani 1 1 d . . . . .
H23 H 0.230169 0.935267 0.316678 0.026 Uiso 1 1 calc R U . . .
C50 C 0.27740(15) 0.31316(12) 0.29794(13) 0.0203(4) Uani 1 1 d . . . . .
C22 C 0.11901(16) 0.71429(13) 0.53591(15) 0.0253(5) Uani 1 1 d . . . . .
H22 H 0.065860 0.724072 0.501757 0.030 Uiso 1 1 calc R U . . .
C37 C 0.12482(17) 0.65364(13) 0.08739(14) 0.0252(5) Uani 1 1 d . . . . .
C38 C 0.04379(18) 0.68574(16) 0.11602(15) 0.0313(5) Uani 1 1 d . . . . .
H38 H 0.046756 0.720134 0.165436 0.038 Uiso 1 1 calc R U . . .
C57 C 0.02027(17) 0.29384(16) 0.23249(17) 0.0323(5) Uani 1 1 d . . . . .
H57 H -0.005211 0.329288 0.273231 0.039 Uiso 1 1 calc R U . . .
C86 C 0.69758(17) 0.35825(15) 0.13797(15) 0.0287(5) Uani 1 1 d . . . . .
H86 H 0.726062 0.317218 0.104594 0.034 Uiso 1 1 calc R U . . .
C77 C 0.41009(18) 0.16080(15) 0.53983(16) 0.0314(5) Uani 1 1 d . . . . .
H77 H 0.359270 0.144945 0.566762 0.038 Uiso 1 1 calc R U . . .
C88 C 0.40375(15) 0.41383(14) 0.10638(14) 0.0225(4) Uani 1 1 d . . . . .
C80 C 0.55862(17) 0.20500(14) 0.46087(16) 0.0286(5) Uani 1 1 d . . . . .
H80 H 0.610355 0.219389 0.434239 0.034 Uiso 1 1 calc R U . . .
C15 C 0.00774(18) 0.45323(15) 0.40607(16) 0.0312(5) Uani 1 1 d . . . . .
H15 H 0.005507 0.401538 0.423359 0.037 Uiso 1 1 calc R U . . .
C21 C 0.12675(18) 0.74982(15) 0.61520(16) 0.0305(5) Uani 1 1 d . . . . .
H21 H 0.079828 0.784878 0.634426 0.037 Uiso 1 1 calc R U . . .
C74 C 0.45091(17) 0.01386(14) 0.31318(16) 0.0280(5) Uani 1 1 d . . . . .
H74 H 0.483973 0.014926 0.364285 0.034 Uiso 1 1 calc R U . . .
C43 C 0.27587(17) 0.72821(13) 0.08638(13) 0.0231(4) Uani 1 1 d . . . . .
C19 C 0.27072(18) 0.68317(16) 0.63795(15) 0.0315(5) Uani 1 1 d . . . . .
H19 H 0.322192 0.671308 0.672998 0.038 Uiso 1 1 calc R U . . .
C48 C 0.37147(17) 0.72079(14) 0.08493(14) 0.0264(5) Uani 1 1 d . . . . .
H48 H 0.402550 0.681219 0.112332 0.032 Uiso 1 1 calc R U . . .
C25 C 0.27632(17) 0.95226(15) 0.46787(16) 0.0305(5) Uani 1 1 d . . . . .
H25 H 0.328582 0.949045 0.437125 0.037 Uiso 1 1 calc R U . . .
C42 C 0.11830(19) 0.60384(15) 0.01422(15) 0.0304(5) Uani 1 1 d . . . . .
H42 H 0.172867 0.581485 -0.006667 0.037 Uiso 1 1 calc R U . . .
C67 C 0.19566(18) 0.31479(15) 0.46338(16) 0.0309(5) Uani 1 1 d . . . . .
H67 H 0.225452 0.365837 0.466146 0.037 Uiso 1 1 calc R U . . .
C79 C 0.56271(19) 0.21819(15) 0.54411(18) 0.0357(6) Uani 1 1 d . . . . .
H79 H 0.616877 0.241624 0.573880 0.043 Uiso 1 1 calc R U . . .
C44 C 0.23182(18) 0.78666(14) 0.04502(15) 0.0287(5) Uani 1 1 d . . . . .
H44 H 0.166525 0.792654 0.045079 0.034 Uiso 1 1 calc R U . . .
C78 C 0.4877(2) 0.19710(15) 0.58355(16) 0.0340(6) Uani 1 1 d . . . . .
H78 H 0.489496 0.207503 0.640246 0.041 Uiso 1 1 calc R U . . .
C36 C 0.22141(16) 0.67192(13) 0.13081(13) 0.0221(4) Uani 1 1 d . . . . .
H36 H 0.255344 0.619915 0.128719 0.026 Uiso 1 1 calc R U . . .
C83 C 0.61376(17) 0.47618(14) 0.23673(16) 0.0290(5) Uani 1 1 d . . . . .
H83 H 0.585732 0.516423 0.271357 0.035 Uiso 1 1 calc R U . . .
C47 C 0.42230(19) 0.77032(16) 0.04402(15) 0.0323(5) Uani 1 1 d . . . . .
H47 H 0.487680 0.764893 0.044199 0.039 Uiso 1 1 calc R U . . .
C27 C 0.21324(19) 0.97887(16) 0.59563(16) 0.0341(5) Uani 1 1 d . . . . .
H27 H 0.221864 0.993388 0.651972 0.041 Uiso 1 1 calc R U . . .
C73 C 0.41939(19) -0.05927(14) 0.27123(17) 0.0334(5) Uani 1 1 d . . . . .
H73 H 0.430876 -0.107581 0.294106 0.040 Uiso 1 1 calc R U . . .
C85 C 0.75153(16) 0.41710(16) 0.18551(17) 0.0327(5) Uani 1 1 d . . . . .
H85 H 0.817087 0.417128 0.184298 0.039 Uiso 1 1 calc R U . . .
C4 C 0.21268(14) 0.65267(12) 0.27839(13) 0.0181(4) Uani 1 1 d . . . . .
C20 C 0.2029(2) 0.73423(16) 0.66645(16) 0.0341(5) Uani 1 1 d . . . . .
H20 H 0.208243 0.758508 0.720616 0.041 Uiso 1 1 calc R U . . .
C61 C 0.14891(18) 0.22266(16) 0.18003(17) 0.0337(5) Uani 1 1 d . . . . .
H61 H 0.212541 0.208656 0.184584 0.040 Uiso 1 1 calc R U . . .
C31 C 0.0845(2) 1.00602(16) 0.26814(18) 0.0378(6) Uani 1 1 d . . . . .
H31 H 0.138668 1.039111 0.272745 0.045 Uiso 1 1 calc R U . . .
C93 C 0.40282(18) 0.48102(16) 0.06564(16) 0.0320(5) Uani 1 1 d . . . . .
H93 H 0.433466 0.529273 0.090156 0.038 Uiso 1 1 calc R U . . .
C63 C 0.11818(17) 0.20097(15) 0.38702(17) 0.0307(5) Uani 1 1 d . . . . .
H63 H 0.093340 0.173328 0.337156 0.037 Uiso 1 1 calc R U . . .
C84 C 0.70951(18) 0.47594(16) 0.23485(19) 0.0361(6) Uani 1 1 d . . . . .
H84 H 0.746417 0.516373 0.267610 0.043 Uiso 1 1 calc R U . . .
C12 C 0.01627(18) 0.60438(15) 0.35648(18) 0.0347(6) Uani 1 1 d . . . . .
H12 H 0.018255 0.656052 0.339124 0.042 Uiso 1 1 calc R U . . .
C26 C 0.28905(19) 0.97368(17) 0.55001(17) 0.0367(6) Uani 1 1 d . . . . .
H26 H 0.349753 0.984840 0.575161 0.044 Uiso 1 1 calc R U . . .
C72 C 0.3716(2) -0.06249(16) 0.19670(18) 0.0377(6) Uani 1 1 d . . . . .
H72 H 0.350526 -0.112617 0.168016 0.045 Uiso 1 1 calc R U . . .
C70 C 0.3861(2) 0.08139(15) 0.20603(17) 0.0373(6) Uani 1 1 d . . . . .
H70 H 0.374288 0.129451 0.182802 0.045 Uiso 1 1 calc R U . . .
C89 C 0.35912(18) 0.34379(16) 0.06940(16) 0.0320(5) Uani 1 1 d . . . . .
H89 H 0.359758 0.297245 0.096171 0.038 Uiso 1 1 calc R U . . .
C64 C 0.11170(19) 0.16591(17) 0.45697(19) 0.0382(6) Uani 1 1 d . . . . .
H64 H 0.083606 0.114166 0.454228 0.046 Uiso 1 1 calc R U . . .
C35 C 0.00827(18) 0.88507(14) 0.28929(16) 0.0307(5) Uani 1 1 d . . . . .
H35 H 0.009761 0.834532 0.309212 0.037 Uiso 1 1 calc R U . . .
C45 C 0.2825(2) 0.83603(15) 0.00387(16) 0.0338(5) Uani 1 1 d . . . . .
H45 H 0.251778 0.875636 -0.023702 0.041 Uiso 1 1 calc R U . . .
C39 C -0.04183(19) 0.66800(18) 0.07296(17) 0.0382(6) Uani 1 1 d . . . . .
H39 H -0.096738 0.690164 0.093359 0.046 Uiso 1 1 calc R U . . .
C14 C -0.06851(18) 0.48176(16) 0.36469(18) 0.0353(6) Uani 1 1 d . . . . .
H14 H -0.123551 0.449791 0.353084 0.042 Uiso 1 1 calc R U . . .
C41 C 0.0326(2) 0.58677(17) -0.02820(16) 0.0391(6) Uani 1 1 d . . . . .
H41 H 0.029121 0.552831 -0.077911 0.047 Uiso 1 1 calc R U . . .
C92 C 0.3577(2) 0.4783(2) -0.01032(18) 0.0420(7) Uani 1 1 d . . . . .
H92 H 0.357929 0.524431 -0.037638 0.050 Uiso 1 1 calc R U . . .
C58 C -0.03668(19) 0.26096(17) 0.16575(19) 0.0384(6) Uani 1 1 d . . . . .
H58 H -0.100577 0.274080 0.161183 0.046 Uiso 1 1 calc R U . . .
C66 C 0.1882(2) 0.28095(18) 0.53309(17) 0.0379(6) Uani 1 1 d . . . . .
H66 H 0.212122 0.309080 0.583021 0.046 Uiso 1 1 calc R U . . .
C40 C -0.0473(2) 0.61847(19) 0.00094(17) 0.0399(6) Uani 1 1 d . . . . .
H40 H -0.105764 0.606352 -0.028276 0.048 Uiso 1 1 calc R U . . .
C34 C -0.0738(2) 0.91004(18) 0.25190(18) 0.0388(6) Uani 1 1 d . . . . .
H34 H -0.127834 0.876647 0.246165 0.047 Uiso 1 1 calc R U . . .
C65 C 0.14590(19) 0.20599(18) 0.53033(18) 0.0387(6) Uani 1 1 d . . . . .
H65 H 0.140503 0.182565 0.578082 0.046 Uiso 1 1 calc R U . . .
C46 C 0.3775(2) 0.82779(16) 0.00287(16) 0.0365(6) Uani 1 1 d . . . . .
H46 H 0.411979 0.861195 -0.025766 0.044 Uiso 1 1 calc R U . . .
C91 C 0.3122(2) 0.4086(2) -0.04644(17) 0.0461(7) Uani 1 1 d . . . . .
H91 H 0.280476 0.406995 -0.098141 0.055 Uiso 1 1 calc R U . . .
C60 C 0.0921(2) 0.19007(19) 0.11322(18) 0.0425(6) Uani 1 1 d . . . . .
H60 H 0.117223 0.154483 0.072363 0.051 Uiso 1 1 calc R U . . .
C90 C 0.3133(2) 0.3413(2) -0.00679(18) 0.0433(7) Uani 1 1 d . . . . .
H90 H 0.282767 0.293091 -0.031599 0.052 Uiso 1 1 calc R U . . .
C71 C 0.3548(2) 0.00836(18) 0.16445(19) 0.0463(7) Uani 1 1 d . . . . .
H71 H 0.321629 0.006961 0.113370 0.056 Uiso 1 1 calc R U . . .
C59 C -0.0004(2) 0.20926(18) 0.10612(18) 0.0414(7) Uani 1 1 d . . . . .
H59 H -0.039212 0.187056 0.060415 0.050 Uiso 1 1 calc R U . . .
C13 C -0.06450(19) 0.55701(18) 0.3402(2) 0.0428(7) Uani 1 1 d . . . . .
H13 H -0.117216 0.576875 0.311912 0.051 Uiso 1 1 calc R U . . .
C33 C -0.0766(2) 0.9837(2) 0.2231(2) 0.0476(7) Uani 1 1 d . . . . .
H33 H -0.132554 1.001152 0.197568 0.057 Uiso 1 1 calc R U . . .
C32 C 0.0020(2) 1.0315(2) 0.2314(2) 0.0524(8) Uani 1 1 d . . . . .
H32 H 0.000069 1.082342 0.212037 0.063 Uiso 1 1 calc R U . . .
C94 C 0.6615(3) 0.7140(3) 0.2455(3) 0.0676(11) Uani 1 1 d . . . . .
H94A H 0.630308 0.670266 0.207662 0.081 Uiso 1 1 calc R U . . .
H94B H 0.646169 0.706596 0.300131 0.081 Uiso 1 1 calc R U . . .
H1A H 0.533(4) 0.577(3) 0.463(2) 0.101 Uiso 1 1 d D U . . .
H1B H 0.525(4) 0.6512(9) 0.439(3) 0.101 Uiso 1 1 d D U . . .

loop_
_atom_site_aniso_label
_atom_site_aniso_U_11
_atom_site_aniso_U_22
_atom_site_aniso_U_33
_atom_site_aniso_U_23
_atom_site_aniso_U_13
_atom_site_aniso_U_12
Pd1 0.01744(8) 0.01507(7) 0.02071(8) 0.00326(5) -0.00391(5) 0.00045(5)
Cl1 0.0229(2) 0.0196(2) 0.0256(3) 0.00638(19) -0.00163(19) -0.00200(18)
Cl2 0.0247(2) 0.0233(2) 0.0250(3) 0.00968(19) -0.00494(19) -0.00068(19)
Cl3 0.0410(4) 0.0545(4) 0.0498(4) 0.0094(3) 0.0022(3) -0.0013(3)
Cl4 0.1225(11) 0.1700(15) 0.1597(15) 0.1267(14) 0.0818(11) 0.0980(12)
O1 0.0273(8) 0.0233(8) 0.0311(9) 0.0086(7) -0.0114(7) -0.0045(6)
N2 0.0188(8) 0.0144(8) 0.0210(9) 0.0034(7) -0.0012(7) -0.0003(6)
N1 0.0191(8) 0.0149(8) 0.0204(9) 0.0028(7) -0.0022(7) 0.0002(6)
C6 0.0190(9) 0.0173(9) 0.0219(10) 0.0016(8) 0.0007(8) 0.0013(7)
C1 0.0184(9) 0.0149(9) 0.0215(10) 0.0020(8) 0.0009(8) 0.0009(7)
C5 0.0157(9) 0.0177(9) 0.0232(10) 0.0047(8) -0.0028(8) -0.0002(7)
C7 0.0189(9) 0.0159(9) 0.0263(11) 0.0029(8) 0.0017(8) 0.0005(7)
C82 0.0205(10) 0.0198(9) 0.0232(11) 0.0075(8) 0.0006(8) 0.0004(8)
C3 0.0199(10) 0.0190(9) 0.0205(10) 0.0033(8) -0.0025(8) -0.0003(8)
C52 0.0227(10) 0.0155(9) 0.0241(11) 0.0023(8) -0.0018(8) 0.0012(8)
C2 0.0207(10) 0.0189(9) 0.0223(10) 0.0037(8) -0.0045(8) -0.0005(8)
C68 0.0223(10) 0.0173(10) 0.0302(12) 0.0066(9) 0.0005(9) 0.0038(8)
C54 0.0213(10) 0.0159(9) 0.0179(10) 0.0013(8) -0.0021(8) -0.0006(8)
C10 0.0189(10) 0.0170(9) 0.0236(11) 0.0044(8) -0.0004(8) 0.0001(8)
C11 0.0198(10) 0.0203(10) 0.0242(11) -0.0006(8) 0.0021(8) -0.0030(8)
C8 0.0237(10) 0.0166(9) 0.0238(11) 0.0057(8) 0.0012(8) 0.0017(8)
C81 0.0201(10) 0.0159(9) 0.0227(10) 0.0039(8) 0.0018(8) 0.0008(7)
C53 0.0215(10) 0.0181(9) 0.0228(10) 0.0033(8) -0.0012(8) 0.0003(8)
C17 0.0238(10) 0.0165(9) 0.0231(11) 0.0056(8) 0.0019(8) -0.0048(8)
C18 0.0239(11) 0.0268(11) 0.0273(12) 0.0055(9) 0.0020(9) -0.0029(9)
C30 0.0308(12) 0.0199(10) 0.0252(11) 0.0026(9) 0.0032(9) 0.0063(9)
C29 0.0272(11) 0.0236(10) 0.0302(12) 0.0036(9) 0.0027(9) 0.0016(9)
C76 0.0280(11) 0.0267(11) 0.0297(12) 0.0072(9) -0.0024(9) -0.0003(9)
C24 0.0278(11) 0.0127(9) 0.0283(11) 0.0032(8) 0.0036(9) 0.0018(8)
C16 0.0269(11) 0.0221(10) 0.0280(12) 0.0042(9) 0.0030(9) -0.0026(9)
C51 0.0226(10) 0.0159(9) 0.0278(11) 0.0042(8) 0.0006(9) -0.0001(8)
C55 0.0206(10) 0.0182(9) 0.0316(12) 0.0072(9) 0.0031(9) 0.0033(8)
C87 0.0250(11) 0.0275(11) 0.0230(11) 0.0039(9) 0.0012(9) 0.0009(9)
C56 0.0252(11) 0.0216(10) 0.0317(12) 0.0113(9) 0.0013(9) -0.0015(8)
C69 0.0245(11) 0.0196(10) 0.0302(12) 0.0037(9) 0.0043(9) 0.0032(8)
C75 0.0233(10) 0.0162(9) 0.0325(12) 0.0057(9) -0.0049(9) 0.0035(8)
C62 0.0197(10) 0.0251(11) 0.0329(12) 0.0112(9) 0.0067(9) 0.0057(8)
C49 0.0202(10) 0.0148(9) 0.0204(10) 0.0027(8) -0.0026(8) 0.0023(7)
C9 0.0187(9) 0.0179(9) 0.0219(10) 0.0028(8) -0.0021(8) 0.0010(7)
C28 0.0332(12) 0.0296(12) 0.0274(12) 0.0029(10) 0.0051(10) 0.0056(10)
C23 0.0243(10) 0.0143(9) 0.0263(11) 0.0040(8) 0.0039(9) 0.0011(8)
C50 0.0206(10) 0.0167(9) 0.0228(10) 0.0010(8) -0.0004(8) -0.0002(8)
C22 0.0258(11) 0.0229(10) 0.0285(12) 0.0080(9) 0.0026(9) -0.0018(8)
C37 0.0309(12) 0.0208(10) 0.0239(11) 0.0066(9) -0.0029(9) -0.0012(9)
C38 0.0311(12) 0.0349(12) 0.0267(12) 0.0034(10) -0.0028(10) 0.0031(10)
C57 0.0270(12) 0.0312(12) 0.0402(14) 0.0120(11) -0.0004(10) 0.0014(10)
C86 0.0252(11) 0.0348(12) 0.0278(12) 0.0081(10) 0.0054(9) 0.0057(9)
C77 0.0339(13) 0.0295(12) 0.0318(13) 0.0073(10) 0.0028(10) 0.0053(10)
C88 0.0171(9) 0.0284(11) 0.0229(11) 0.0066(9) 0.0021(8) 0.0020(8)
C80 0.0248(11) 0.0202(10) 0.0397(14) 0.0042(9) -0.0048(10) 0.0006(9)
C15 0.0353(13) 0.0240(11) 0.0345(13) 0.0012(10) 0.0090(10) -0.0073(10)
C21 0.0350(13) 0.0257(11) 0.0327(13) 0.0044(10) 0.0125(10) -0.0010(9)
C74 0.0275(11) 0.0213(10) 0.0359(13) 0.0059(9) 0.0023(10) 0.0045(9)
C43 0.0322(11) 0.0177(9) 0.0180(10) -0.0018(8) -0.0001(9) -0.0003(8)
C19 0.0295(12) 0.0381(13) 0.0265(12) 0.0074(10) -0.0040(10) -0.0091(10)
C48 0.0308(12) 0.0251(11) 0.0227(11) 0.0013(9) 0.0008(9) 0.0020(9)
C25 0.0274(12) 0.0268(11) 0.0362(13) -0.0008(10) 0.0045(10) -0.0018(9)
C42 0.0359(13) 0.0282(11) 0.0262(12) 0.0012(9) 0.0006(10) -0.0052(10)
C67 0.0315(12) 0.0286(12) 0.0347(13) 0.0125(10) 0.0028(10) 0.0026(9)
C79 0.0338(13) 0.0261(11) 0.0439(15) 0.0016(11) -0.0122(11) 0.0020(10)
C44 0.0342(12) 0.0235(11) 0.0283(12) 0.0054(9) -0.0010(10) 0.0005(9)
C78 0.0440(14) 0.0277(12) 0.0286(13) 0.0023(10) -0.0065(11) 0.0094(10)
C36 0.0274(11) 0.0172(9) 0.0215(11) 0.0031(8) 0.0000(9) 0.0038(8)
C83 0.0249(11) 0.0210(10) 0.0395(14) 0.0012(10) -0.0024(10) 0.0018(9)
C47 0.0339(13) 0.0349(13) 0.0270(12) -0.0010(10) 0.0047(10) -0.0040(10)
C27 0.0394(14) 0.0314(12) 0.0297(13) -0.0012(10) -0.0004(11) 0.0007(10)
C73 0.0392(13) 0.0193(11) 0.0438(15) 0.0060(10) 0.0129(11) 0.0015(10)
C85 0.0187(11) 0.0367(13) 0.0451(15) 0.0155(11) 0.0007(10) 0.0015(9)
C4 0.0162(9) 0.0140(9) 0.0234(10) 0.0020(8) -0.0026(8) 0.0014(7)
C20 0.0415(14) 0.0369(13) 0.0233(12) 0.0004(10) 0.0046(10) -0.0091(11)
C61 0.0279(12) 0.0320(12) 0.0401(15) 0.0032(11) -0.0011(11) -0.0003(10)
C31 0.0422(15) 0.0293(12) 0.0433(15) 0.0139(11) -0.0023(12) 0.0020(11)
C93 0.0298(12) 0.0355(13) 0.0327(13) 0.0134(11) 0.0009(10) 0.0011(10)
C63 0.0266(11) 0.0277(11) 0.0396(14) 0.0111(10) 0.0035(10) 0.0011(9)
C84 0.0235(12) 0.0292(12) 0.0532(17) 0.0032(11) -0.0071(11) -0.0040(9)
C12 0.0265(12) 0.0275(12) 0.0499(16) 0.0103(11) -0.0061(11) -0.0034(10)
C26 0.0320(13) 0.0378(14) 0.0374(14) -0.0019(11) -0.0048(11) -0.0019(11)
C72 0.0456(15) 0.0251(12) 0.0407(15) -0.0049(11) 0.0091(12) -0.0043(11)
C70 0.0516(16) 0.0230(11) 0.0362(14) 0.0040(10) -0.0035(12) 0.0044(11)
C89 0.0349(13) 0.0319(12) 0.0284(13) 0.0045(10) -0.0026(10) -0.0035(10)
C64 0.0343(13) 0.0323(13) 0.0531(17) 0.0224(12) 0.0085(12) 0.0001(10)
C35 0.0318(12) 0.0230(11) 0.0374(14) 0.0034(10) 0.0035(10) 0.0035(9)
C45 0.0469(15) 0.0253(11) 0.0294(13) 0.0073(10) -0.0012(11) -0.0011(10)
C39 0.0287(13) 0.0486(15) 0.0369(14) 0.0088(12) -0.0039(11) 0.0022(11)
C14 0.0276(12) 0.0321(13) 0.0448(15) -0.0020(11) 0.0054(11) -0.0117(10)
C41 0.0473(16) 0.0418(15) 0.0261(13) 0.0030(11) -0.0058(11) -0.0165(12)
C92 0.0366(14) 0.0580(18) 0.0365(15) 0.0272(13) 0.0002(12) 0.0037(13)
C58 0.0273(12) 0.0388(14) 0.0508(17) 0.0194(13) -0.0083(12) -0.0023(10)
C66 0.0431(15) 0.0417(14) 0.0312(14) 0.0121(11) 0.0046(11) 0.0068(12)
C40 0.0359(14) 0.0503(16) 0.0329(14) 0.0118(12) -0.0109(11) -0.0103(12)
C34 0.0329(13) 0.0392(14) 0.0420(15) -0.0010(12) -0.0013(11) 0.0031(11)
C65 0.0350(13) 0.0456(15) 0.0421(15) 0.0262(13) 0.0099(12) 0.0065(11)
C46 0.0497(16) 0.0314(12) 0.0293(13) 0.0038(10) 0.0080(11) -0.0085(11)
C91 0.0356(14) 0.078(2) 0.0257(13) 0.0146(14) -0.0046(11) 0.0038(14)
C60 0.0445(16) 0.0434(15) 0.0369(15) -0.0016(12) -0.0030(12) -0.0048(12)
C90 0.0392(15) 0.0565(18) 0.0308(14) -0.0004(13) -0.0076(12) -0.0084(13)
C71 0.064(2) 0.0347(14) 0.0364(15) -0.0044(12) -0.0071(14) 0.0025(13)
C59 0.0417(15) 0.0416(15) 0.0397(15) 0.0117(12) -0.0125(12) -0.0102(12)
C13 0.0249(12) 0.0409(15) 0.0607(19) 0.0098(13) -0.0123(12) -0.0060(11)
C33 0.0431(16) 0.0522(17) 0.0474(17) 0.0138(14) -0.0085(13) 0.0153(13)
C32 0.0542(19) 0.0440(16) 0.063(2) 0.0284(15) -0.0057(16) 0.0113(14)
C94 0.0445(19) 0.087(3) 0.076(3) 0.018(2) 0.0187(18) 0.0119(18)

loop_
_atom_type_symbol
_atom_type_description
_atom_type_scat_dispersion_real
_atom_type_scat_dispersion_imag
_atom_type_scat_source
C C 0.0181 0.0091 'International Tables Vol C Tables 4.2.6.8 and 6.1.1.4'
Cl Cl 0.3639 0.7018 'International Tables Vol C Tables 4.2.6.8 and 6.1.1.4'
H H 0.0000 0.0000 'International Tables Vol C Tables 4.2.6.8 and 6.1.1.4'
N N 0.0311 0.0180 'International Tables Vol C Tables 4.2.6.8 and 6.1.1.4'
O O 0.0492 0.0322 'International Tables Vol C Tables 4.2.6.8 and 6.1.1.4'
Pd Pd 0.1215 3.9337 'International Tables Vol C Tables 4.2.6.8 and 6.1.1.4'

loop_
_citation_id
_citation_doi
_citation_year
1 10.1039/d6gc00831c 2026

loop_
_exptl_crystal_face_index_h
_exptl_crystal_face_index_k
_exptl_crystal_face_index_l
_exptl_crystal_face_perp_dist
-8 -1 -5 0.0353
3 10 -2 0.0418
9 3 0 0.0570
1 5 9 0.0282
-9 -1 5 0.0548
-4 -10 2 0.0417
8 -1 5 0.0332
-2 10 -5 0.0361
3 -4 -9 0.0557
-7 -5 -5 0.0370

loop_
_geom_angle_atom_site_label_1
_geom_angle_atom_site_label_2
_geom_angle_atom_site_label_3
_geom_angle
_geom_angle_site_symmetry_1
_geom_angle_site_symmetry_3
_geom_angle_publ_flag
Cl1 Pd1 Cl2 178.745(19) . . ?
O1 Pd1 Cl1 87.40(5) . . ?
O1 Pd1 Cl2 91.69(5) . . ?
C1 Pd1 Cl1 90.15(6) . . ?
C1 Pd1 Cl2 90.74(6) . . ?
C1 Pd1 O1 177.45(8) . . ?
Pd1 O1 H1A 111(4) . . ?
Pd1 O1 H1B 115(4) . . ?
H1A O1 H1B 109(5) . . ?
C1 N2 C3 109.86(17) . . ?
C1 N2 C49 126.17(18) . . ?
C3 N2 C49 123.75(17) . . ?
C1 N1 C2 109.80(17) . . ?
C1 N1 C4 126.19(17) . . ?
C2 N1 C4 124.00(17) . . ?
C5 C6 H6 119.0 . . ?
C7 C6 H6 119.0 . . ?
C7 C6 C5 122.1(2) . . ?
N2 C1 Pd1 127.81(15) . . ?
N1 C1 Pd1 126.23(15) . . ?
N1 C1 N2 105.90(17) . . ?
C6 C5 C10 120.9(2) . . ?
C6 C5 C4 117.56(19) . . ?
C4 C5 C10 121.43(18) . . ?
C6 C7 C8 118.69(19) . . ?
C6 C7 C23 122.5(2) . . ?
C8 C7 C23 118.68(19) . . ?
C87 C82 C81 122.3(2) . . ?
C83 C82 C81 119.3(2) . . ?
C83 C82 C87 118.4(2) . . ?
N2 C3 H3 126.3 . . ?
C2 C3 N2 107.32(18) . . ?
C2 C3 H3 126.3 . . ?
C53 C52 C68 122.2(2) . . ?
C51 C52 C68 119.5(2) . . ?
C51 C52 C53 118.3(2) . . ?
N1 C2 H2 126.4 . . ?
C3 C2 N1 107.11(18) . . ?
C3 C2 H2 126.4 . . ?
C52 C68 H68 107.0 . . ?
C52 C68 C69 112.55(18) . . ?
C52 C68 C75 108.56(18) . . ?
C69 C68 H68 107.0 . . ?
C75 C68 H68 107.0 . . ?
C75 C68 C69 114.23(19) . . ?
C53 C54 C81 121.8(2) . . ?
C53 C54 C49 118.2(2) . . ?
C49 C54 C81 119.95(18) . . ?
C5 C10 H10 106.4 . . ?
C5 C10 C11 111.10(17) . . ?
C5 C10 C17 115.14(17) . . ?
C11 C10 H10 106.4 . . ?
C11 C10 C17 110.75(18) . . ?
C17 C10 H10 106.4 . . ?
C16 C11 C10 118.1(2) . . ?
C12 C11 C10 123.3(2) . . ?
C12 C11 C16 118.6(2) . . ?
C7 C8 H8 119.1 . . ?
C7 C8 C9 121.7(2) . . ?
C9 C8 H8 119.1 . . ?
C82 C81 H81 106.1 . . ?
C82 C81 C88 111.75(18) . . ?
C54 C81 C82 114.72(17) . . ?
C54 C81 H81 106.1 . . ?
C54 C81 C88 111.27(17) . . ?
C88 C81 H81 106.1 . . ?
C52 C53 C54 121.6(2) . . ?
C52 C53 H53 119.2 . . ?
C54 C53 H53 119.2 . . ?
C18 C17 C10 119.0(2) . . ?
C22 C17 C10 122.4(2) . . ?
C22 C17 C18 118.5(2) . . ?
C17 C18 H18 119.7 . . ?
C19 C18 C17 120.7(2) . . ?
C19 C18 H18 119.7 . . ?
C31 C30 C23 119.0(2) . . ?
C31 C30 C35 118.5(2) . . ?
C35 C30 C23 122.6(2) . . ?
C24 C29 H29 119.6 . . ?
C28 C29 H29 119.6 . . ?
C28 C29 C24 120.8(2) . . ?
C75 C76 H76 119.6 . . ?
C77 C76 H76 119.6 . . ?
C77 C76 C75 120.7(2) . . ?
C29 C24 C23 123.0(2) . . ?
C25 C24 C29 118.3(2) . . ?
C25 C24 C23 118.6(2) . . ?
C11 C16 H16 119.4 . . ?
C15 C16 C11 121.3(2) . . ?
C15 C16 H16 119.4 . . ?
C52 C51 H51 118.7 . . ?
C50 C51 C52 122.5(2) . . ?
C50 C51 H51 118.7 . . ?
C56 C55 H55 107.4 . . ?
C62 C55 H55 107.4 . . ?
C62 C55 C56 113.11(19) . . ?
C62 C55 C50 110.24(18) . . ?
C50 C55 H55 107.4 . . ?
C50 C55 C56 111.07(19) . . ?
C82 C87 H87 119.5 . . ?
C82 C87 C86 121.0(2) . . ?
C86 C87 H87 119.5 . . ?
C57 C56 C55 119.2(2) . . ?
C61 C56 C55 122.7(2) . . ?
C61 C56 C57 118.2(2) . . ?
C74 C69 C68 120.8(2) . . ?
C70 C69 C68 121.4(2) . . ?
C70 C69 C74 117.7(2) . . ?
C76 C75 C68 122.4(2) . . ?
C76 C75 C80 118.3(2) . . ?
C80 C75 C68 119.2(2) . . ?
C67 C62 C55 119.4(2) . . ?
C67 C62 C63 118.1(2) . . ?
C63 C62 C55 122.4(2) . . ?
C54 C49 N2 119.99(19) . . ?
C54 C49 C50 121.39(19) . . ?
C50 C49 N2 118.61(19) . . ?
C8 C9 C36 119.44(19) . . ?
C8 C9 C4 117.9(2) . . ?
C4 C9 C36 122.54(18) . . ?
C29 C28 H28 119.9 . . ?
C27 C28 C29 120.2(2) . . ?
C27 C28 H28 119.9 . . ?
C7 C23 C24 112.20(18) . . ?
C7 C23 H23 106.8 . . ?
C30 C23 C7 110.72(18) . . ?
C30 C23 C24 113.22(18) . . ?
C30 C23 H23 106.8 . . ?
C24 C23 H23 106.8 . . ?
C51 C50 C55 117.77(19) . . ?
C51 C50 C49 117.8(2) . . ?
C49 C50 C55 124.37(19) . . ?
C17 C22 H22 119.7 . . ?
C21 C22 C17 120.7(2) . . ?
C21 C22 H22 119.7 . . ?
C38 C37 C42 118.3(2) . . ?
C38 C37 C36 123.4(2) . . ?
C42 C37 C36 118.2(2) . . ?
C37 C38 H38 119.7 . . ?
C37 C38 C39 120.7(2) . . ?
C39 C38 H38 119.7 . . ?
C56 C57 H57 119.6 . . ?
C56 C57 C58 120.8(3) . . ?
C58 C57 H57 119.6 . . ?
C87 C86 H86 120.1 . . ?
C85 C86 C87 119.8(2) . . ?
C85 C86 H86 120.1 . . ?
C76 C77 H77 119.8 . . ?
C78 C77 C76 120.4(3) . . ?
C78 C77 H77 119.8 . . ?
C93 C88 C81 118.0(2) . . ?
C89 C88 C81 123.2(2) . . ?
C89 C88 C93 118.8(2) . . ?
C75 C80 H80 119.5 . . ?
C79 C80 C75 120.9(2) . . ?
C79 C80 H80 119.5 . . ?
C16 C15 H15 120.2 . . ?
C14 C15 C16 119.7(2) . . ?
C14 C15 H15 120.2 . . ?
C22 C21 H21 119.9 . . ?
C22 C21 C20 120.3(2) . . ?
C20 C21 H21 119.9 . . ?
C69 C74 H74 119.6 . . ?
C73 C74 C69 120.8(2) . . ?
C73 C74 H74 119.6 . . ?
C48 C43 C44 118.2(2) . . ?
C48 C43 C36 120.0(2) . . ?
C44 C43 C36 121.8(2) . . ?
C18 C19 H19 119.8 . . ?
C20 C19 C18 120.4(2) . . ?
C20 C19 H19 119.8 . . ?
C43 C48 H48 119.5 . . ?
C47 C48 C43 121.1(2) . . ?
C47 C48 H48 119.5 . . ?
C24 C25 H25 119.5 . . ?
C26 C25 C24 121.0(2) . . ?
C26 C25 H25 119.5 . . ?
C37 C42 H42 119.8 . . ?
C41 C42 C37 120.4(3) . . ?
C41 C42 H42 119.8 . . ?
C62 C67 H67 119.2 . . ?
C66 C67 C62 121.5(2) . . ?
C66 C67 H67 119.2 . . ?
C80 C79 H79 120.0 . . ?
C78 C79 C80 120.0(2) . . ?
C78 C79 H79 120.0 . . ?
C43 C44 H44 119.6 . . ?
C45 C44 C43 120.7(2) . . ?
C45 C44 H44 119.6 . . ?
C77 C78 C79 119.6(2) . . ?
C77 C78 H78 120.2 . . ?
C79 C78 H78 120.2 . . ?
C9 C36 C37 111.46(19) . . ?
C9 C36 C43 113.15(18) . . ?
C9 C36 H36 107.2 . . ?
C37 C36 H36 107.2 . . ?
C43 C36 C37 110.20(18) . . ?
C43 C36 H36 107.2 . . ?
C82 C83 H83 119.6 . . ?
C84 C83 C82 120.7(2) . . ?
C84 C83 H83 119.6 . . ?
C48 C47 H47 120.0 . . ?
C46 C47 C48 120.0(3) . . ?
C46 C47 H47 120.0 . . ?
C28 C27 H27 120.2 . . ?
C28 C27 C26 119.6(2) . . ?
C26 C27 H27 120.2 . . ?
C74 C73 H73 119.6 . . ?
C72 C73 C74 120.7(2) . . ?
C72 C73 H73 119.6 . . ?
C86 C85 H85 120.2 . . ?
C86 C85 C84 119.7(2) . . ?
C84 C85 H85 120.2 . . ?
C5 C4 N1 118.79(18) . . ?
C9 C4 N1 119.15(19) . . ?
C9 C4 C5 122.00(19) . . ?
C21 C20 H20 120.3 . . ?
C19 C20 C21 119.4(2) . . ?
C19 C20 H20 120.3 . . ?
C56 C61 H61 119.5 . . ?
C60 C61 C56 121.0(3) . . ?
C60 C61 H61 119.5 . . ?
C30 C31 H31 119.7 . . ?
C30 C31 C32 120.5(3) . . ?
C32 C31 H31 119.7 . . ?
C88 C93 H93 119.6 . . ?
C92 C93 C88 120.7(3) . . ?
C92 C93 H93 119.6 . . ?
C62 C63 H63 119.7 . . ?
C62 C63 C64 120.6(3) . . ?
C64 C63 H63 119.7 . . ?
C83 C84 H84 119.8 . . ?
C85 C84 C83 120.4(2) . . ?
C85 C84 H84 119.8 . . ?
C11 C12 H12 119.9 . . ?
C11 C12 C13 120.1(2) . . ?
C13 C12 H12 119.9 . . ?
C25 C26 C27 120.1(2) . . ?
C25 C26 H26 119.9 . . ?
C27 C26 H26 119.9 . . ?
C73 C72 H72 120.5 . . ?
C73 C72 C71 119.0(2) . . ?
C71 C72 H72 120.5 . . ?
C69 C70 H70 119.3 . . ?
C71 C70 C69 121.3(3) . . ?
C71 C70 H70 119.3 . . ?
C88 C89 H89 119.8 . . ?
C88 C89 C90 120.4(3) . . ?
C90 C89 H89 119.8 . . ?
C63 C64 H64 119.8 . . ?
C65 C64 C63 120.5(2) . . ?
C65 C64 H64 119.8 . . ?
C30 C35 H35 119.5 . . ?
C30 C35 C34 121.1(2) . . ?
C34 C35 H35 119.5 . . ?
C44 C45 H45 119.8 . . ?
C46 C45 C44 120.3(2) . . ?
C46 C45 H45 119.8 . . ?
C38 C39 H39 119.8 . . ?
C40 C39 C38 120.4(3) . . ?
C40 C39 H39 119.8 . . ?
C15 C14 H14 120.2 . . ?
C15 C14 C13 119.6(2) . . ?
C13 C14 H14 120.2 . . ?
C42 C41 H41 119.6 . . ?
C40 C41 C42 120.8(3) . . ?
C40 C41 H41 119.6 . . ?
C93 C92 H92 119.9 . . ?
C91 C92 C93 120.2(3) . . ?
C91 C92 H92 119.9 . . ?
C57 C58 H58 119.9 . . ?
C59 C58 C57 120.1(3) . . ?
C59 C58 H58 119.9 . . ?
C67 C66 H66 119.9 . . ?
C67 C66 C65 120.2(3) . . ?
C65 C66 H66 119.9 . . ?
C39 C40 H40 120.3 . . ?
C41 C40 C39 119.4(2) . . ?
C41 C40 H40 120.3 . . ?
C35 C34 H34 120.1 . . ?
C33 C34 C35 119.8(3) . . ?
C33 C34 H34 120.1 . . ?
C64 C65 C66 119.0(3) . . ?
C64 C65 H65 120.5 . . ?
C66 C65 H65 120.5 . . ?
C47 C46 H46 120.2 . . ?
C45 C46 C47 119.6(2) . . ?
C45 C46 H46 120.2 . . ?
C92 C91 H91 120.2 . . ?
C92 C91 C90 119.6(3) . . ?
C90 C91 H91 120.2 . . ?
C61 C60 H60 119.9 . . ?
C59 C60 C61 120.2(3) . . ?
C59 C60 H60 119.9 . . ?
C89 C90 H90 119.9 . . ?
C91 C90 C89 120.3(3) . . ?
C91 C90 H90 119.9 . . ?
C72 C71 C70 120.5(3) . . ?
C72 C71 H71 119.7 . . ?
C70 C71 H71 119.7 . . ?
C58 C59 H59 120.1 . . ?
C60 C59 C58 119.7(3) . . ?
C60 C59 H59 120.1 . . ?
C12 C13 H13 119.6 . . ?
C14 C13 C12 120.7(3) . . ?
C14 C13 H13 119.6 . . ?
C34 C33 H33 120.1 . . ?
C32 C33 C34 119.7(3) . . ?
C32 C33 H33 120.1 . . ?
C31 C32 H32 119.8 . . ?
C33 C32 C31 120.4(3) . . ?
C33 C32 H32 119.8 . . ?
Cl3 C94 H94A 109.2 . . ?
Cl3 C94 H94B 109.2 . . ?
Cl4 C94 Cl3 112.2(3) . . ?
Cl4 C94 H94A 109.2 . . ?
Cl4 C94 H94B 109.2 . . ?
H94A C94 H94B 107.9 . . ?

loop_
_geom_bond_atom_site_label_1
_geom_bond_atom_site_label_2
_geom_bond_distance
_geom_bond_site_symmetry_2
_geom_bond_publ_flag
Pd1 Cl1 2.2904(5) . ?
Pd1 Cl2 2.2986(5) . ?
Pd1 O1 2.1211(16) . ?
Pd1 C1 1.948(2) . ?
Cl3 C94 1.753(4) . ?
Cl4 C94 1.716(5) . ?
O1 H1A 0.838(10) . ?
O1 H1B 0.834(10) . ?
N2 C1 1.357(3) . ?
N2 C3 1.387(3) . ?
N2 C49 1.451(3) . ?
N1 C1 1.356(3) . ?
N1 C2 1.391(3) . ?
N1 C4 1.449(3) . ?
C6 H6 0.9500 . ?
C6 C5 1.395(3) . ?
C6 C7 1.387(3) . ?
C5 C10 1.522(3) . ?
C5 C4 1.403(3) . ?
C7 C8 1.392(3) . ?
C7 C23 1.527(3) . ?
C82 C81 1.523(3) . ?
C82 C87 1.392(3) . ?
C82 C83 1.390(3) . ?
C3 H3 0.9500 . ?
C3 C2 1.343(3) . ?
C52 C68 1.524(3) . ?
C52 C53 1.390(3) . ?
C52 C51 1.387(3) . ?
C2 H2 0.9500 . ?
C68 H68 1.0000 . ?
C68 C69 1.528(3) . ?
C68 C75 1.525(3) . ?
C54 C81 1.520(3) . ?
C54 C53 1.398(3) . ?
C54 C49 1.399(3) . ?
C10 H10 1.0000 . ?
C10 C11 1.527(3) . ?
C10 C17 1.528(3) . ?
C11 C16 1.394(3) . ?
C11 C12 1.376(3) . ?
C8 H8 0.9500 . ?
C8 C9 1.395(3) . ?
C81 H81 1.0000 . ?
C81 C88 1.531(3) . ?
C53 H53 0.9500 . ?
C17 C18 1.395(3) . ?
C17 C22 1.391(3) . ?
C18 H18 0.9500 . ?
C18 C19 1.392(4) . ?
C30 C23 1.526(3) . ?
C30 C31 1.386(3) . ?
C30 C35 1.388(4) . ?
C29 H29 0.9500 . ?
C29 C24 1.393(3) . ?
C29 C28 1.390(4) . ?
C76 H76 0.9500 . ?
C76 C75 1.394(4) . ?
C76 C77 1.390(4) . ?
C24 C23 1.527(3) . ?
C24 C25 1.388(3) . ?
C16 H16 0.9500 . ?
C16 C15 1.387(3) . ?
C51 H51 0.9500 . ?
C51 C50 1.386(3) . ?
C55 H55 1.0000 . ?
C55 C56 1.533(3) . ?
C55 C62 1.531(3) . ?
C55 C50 1.531(3) . ?
C87 H87 0.9500 . ?
C87 C86 1.393(3) . ?
C56 C57 1.391(3) . ?
C56 C61 1.390(4) . ?
C69 C74 1.396(3) . ?
C69 C70 1.391(4) . ?
C75 C80 1.396(3) . ?
C62 C67 1.386(4) . ?
C62 C63 1.390(3) . ?
C49 C50 1.404(3) . ?
C9 C36 1.528(3) . ?
C9 C4 1.400(3) . ?
C28 H28 0.9500 . ?
C28 C27 1.378(4) . ?
C23 H23 1.0000 . ?
C22 H22 0.9500 . ?
C22 C21 1.390(4) . ?
C37 C38 1.389(4) . ?
C37 C42 1.397(3) . ?
C37 C36 1.534(3) . ?
C38 H38 0.9500 . ?
C38 C39 1.394(4) . ?
C57 H57 0.9500 . ?
C57 C58 1.392(4) . ?
C86 H86 0.9500 . ?
C86 C85 1.383(4) . ?
C77 H77 0.9500 . ?
C77 C78 1.384(4) . ?
C88 C93 1.392(3) . ?
C88 C89 1.387(3) . ?
C80 H80 0.9500 . ?
C80 C79 1.392(4) . ?
C15 H15 0.9500 . ?
C15 C14 1.377(4) . ?
C21 H21 0.9500 . ?
C21 C20 1.391(4) . ?
C74 H74 0.9500 . ?
C74 C73 1.390(4) . ?
C43 C48 1.391(3) . ?
C43 C44 1.400(3) . ?
C43 C36 1.532(3) . ?
C19 H19 0.9500 . ?
C19 C20 1.380(4) . ?
C48 H48 0.9500 . ?
C48 C47 1.390(4) . ?
C25 H25 0.9500 . ?
C25 C26 1.386(4) . ?
C42 H42 0.9500 . ?
C42 C41 1.389(4) . ?
C67 H67 0.9500 . ?
C67 C66 1.383(4) . ?
C79 H79 0.9500 . ?
C79 C78 1.387(4) . ?
C44 H44 0.9500 . ?
C44 C45 1.390(4) . ?
C78 H78 0.9500 . ?
C36 H36 1.0000 . ?
C83 H83 0.9500 . ?
C83 C84 1.388(4) . ?
C47 H47 0.9500 . ?
C47 C46 1.390(4) . ?
C27 H27 0.9500 . ?
C27 C26 1.388(4) . ?
C73 H73 0.9500 . ?
C73 C72 1.380(4) . ?
C85 H85 0.9500 . ?
C85 C84 1.384(4) . ?
C20 H20 0.9500 . ?
C61 H61 0.9500 . ?
C61 C60 1.390(4) . ?
C31 H31 0.9500 . ?
C31 C32 1.392(4) . ?
C93 H93 0.9500 . ?
C93 C92 1.387(4) . ?
C63 H63 0.9500 . ?
C63 C64 1.395(4) . ?
C84 H84 0.9500 . ?
C12 H12 0.9500 . ?
C12 C13 1.397(4) . ?
C26 H26 0.9500 . ?
C72 H72 0.9500 . ?
C72 C71 1.382(4) . ?
C70 H70 0.9500 . ?
C70 C71 1.385(4) . ?
C89 H89 0.9500 . ?
C89 C90 1.394(4) . ?
C64 H64 0.9500 . ?
C64 C65 1.384(5) . ?
C35 H35 0.9500 . ?
C35 C34 1.390(4) . ?
C45 H45 0.9500 . ?
C45 C46 1.382(4) . ?
C39 H39 0.9500 . ?
C39 C40 1.379(4) . ?
C14 H14 0.9500 . ?
C14 C13 1.379(4) . ?
C41 H41 0.9500 . ?
C41 C40 1.376(5) . ?
C92 H92 0.9500 . ?
C92 C91 1.383(5) . ?
C58 H58 0.9500 . ?
C58 C59 1.382(5) . ?
C66 H66 0.9500 . ?
C66 C65 1.388(4) . ?
C40 H40 0.9500 . ?
C34 H34 0.9500 . ?
C34 C33 1.383(4) . ?
C65 H65 0.9500 . ?
C46 H46 0.9500 . ?
C91 H91 0.9500 . ?
C91 C90 1.383(5) . ?
C60 H60 0.9500 . ?
C60 C59 1.377(5) . ?
C90 H90 0.9500 . ?
C71 H71 0.9500 . ?
C59 H59 0.9500 . ?
C13 H13 0.9500 . ?
C33 H33 0.9500 . ?
C33 C32 1.376(5) . ?
C32 H32 0.9500 . ?
C94 H94A 0.9900 . ?
C94 H94B 0.9900 . ?

loop_
_geom_torsion_atom_site_label_1
_geom_torsion_atom_site_label_2
_geom_torsion_atom_site_label_3
_geom_torsion_atom_site_label_4
_geom_torsion
_geom_torsion_site_symmetry_1
_geom_torsion_site_symmetry_2
_geom_torsion_site_symmetry_3
_geom_torsion_site_symmetry_4
_geom_torsion_publ_flag
N2 C3 C2 N1 1.0(3) . . . . ?
N2 C49 C50 C51 -176.94(19) . . . . ?
N2 C49 C50 C55 6.7(3) . . . . ?
C6 C5 C10 C11 110.0(2) . . . . ?
C6 C5 C10 C17 -16.9(3) . . . . ?
C6 C5 C4 N1 179.38(18) . . . . ?
C6 C5 C4 C9 -3.3(3) . . . . ?
C6 C7 C8 C9 -0.4(3) . . . . ?
C6 C7 C23 C30 -111.6(2) . . . . ?
C6 C7 C23 C24 16.0(3) . . . . ?
C1 N2 C3 C2 -0.9(3) . . . . ?
C1 N2 C49 C54 -66.1(3) . . . . ?
C1 N2 C49 C50 115.3(2) . . . . ?
C1 N1 C2 C3 -0.7(3) . . . . ?
C1 N1 C4 C5 -66.9(3) . . . . ?
C1 N1 C4 C9 115.7(2) . . . . ?
C5 C6 C7 C8 -0.8(3) . . . . ?
C5 C6 C7 C23 175.94(19) . . . . ?
C5 C10 C11 C16 151.6(2) . . . . ?
C5 C10 C11 C12 -29.8(3) . . . . ?
C5 C10 C17 C18 -109.5(2) . . . . ?
C5 C10 C17 C22 72.1(3) . . . . ?
C7 C6 C5 C10 -173.06(19) . . . . ?
C7 C6 C5 C4 2.7(3) . . . . ?
C7 C8 C9 C36 175.5(2) . . . . ?
C7 C8 C9 C4 -0.2(3) . . . . ?
C82 C81 C88 C93 -77.0(3) . . . . ?
C82 C81 C88 C89 103.7(3) . . . . ?
C82 C87 C86 C85 -0.9(4) . . . . ?
C82 C83 C84 C85 -0.8(4) . . . . ?
C3 N2 C1 Pd1 -177.17(16) . . . . ?
C3 N2 C1 N1 0.4(2) . . . . ?
C3 N2 C49 C54 119.8(2) . . . . ?
C3 N2 C49 C50 -58.8(3) . . . . ?
C52 C68 C69 C74 -157.9(2) . . . . ?
C52 C68 C69 C70 26.0(3) . . . . ?
C52 C68 C75 C76 80.1(3) . . . . ?
C52 C68 C75 C80 -95.9(2) . . . . ?
C52 C51 C50 C55 176.9(2) . . . . ?
C52 C51 C50 C49 0.3(3) . . . . ?
C2 N1 C1 Pd1 177.82(16) . . . . ?
C2 N1 C1 N2 0.2(2) . . . . ?
C2 N1 C4 C5 112.1(2) . . . . ?
C2 N1 C4 C9 -65.2(3) . . . . ?
C68 C52 C53 C54 -178.1(2) . . . . ?
C68 C52 C51 C50 176.6(2) . . . . ?
C68 C69 C74 C73 -176.4(2) . . . . ?
C68 C69 C70 C71 176.4(3) . . . . ?
C68 C75 C80 C79 173.6(2) . . . . ?
C54 C81 C88 C93 153.3(2) . . . . ?
C54 C81 C88 C89 -26.0(3) . . . . ?
C54 C49 C50 C51 4.5(3) . . . . ?
C54 C49 C50 C55 -171.9(2) . . . . ?
C10 C5 C4 N1 -4.9(3) . . . . ?
C10 C5 C4 C9 172.38(19) . . . . ?
C10 C11 C16 C15 178.9(2) . . . . ?
C10 C11 C12 C13 -178.7(3) . . . . ?
C10 C17 C18 C19 -179.2(2) . . . . ?
C10 C17 C22 C21 -179.4(2) . . . . ?
C11 C10 C17 C18 123.4(2) . . . . ?
C11 C10 C17 C22 -55.0(3) . . . . ?
C11 C16 C15 C14 -0.1(4) . . . . ?
C11 C12 C13 C14 -0.2(5) . . . . ?
C8 C7 C23 C30 65.2(3) . . . . ?
C8 C7 C23 C24 -167.26(19) . . . . ?
C8 C9 C36 C37 -87.8(2) . . . . ?
C8 C9 C36 C43 37.0(3) . . . . ?
C8 C9 C4 N1 179.42(18) . . . . ?
C8 C9 C4 C5 2.1(3) . . . . ?
C81 C82 C87 C86 179.4(2) . . . . ?
C81 C82 C83 C84 -178.5(2) . . . . ?
C81 C54 C53 C52 -173.2(2) . . . . ?
C81 C54 C49 N2 -8.6(3) . . . . ?
C81 C54 C49 C50 169.95(19) . . . . ?
C81 C88 C93 C92 -178.9(2) . . . . ?
C81 C88 C89 C90 178.5(2) . . . . ?
C53 C52 C68 C69 -115.9(2) . . . . ?
C53 C52 C68 C75 116.6(2) . . . . ?
C53 C52 C51 C50 -3.5(3) . . . . ?
C53 C54 C81 C82 -19.2(3) . . . . ?
C53 C54 C81 C88 108.9(2) . . . . ?
C53 C54 C49 N2 175.55(19) . . . . ?
C53 C54 C49 C50 -5.9(3) . . . . ?
C17 C10 C11 C16 -79.2(2) . . . . ?
C17 C10 C11 C12 99.5(3) . . . . ?
C17 C18 C19 C20 -1.1(4) . . . . ?
C17 C22 C21 C20 -1.8(4) . . . . ?
C18 C17 C22 C21 2.2(3) . . . . ?
C18 C19 C20 C21 1.5(4) . . . . ?
C30 C31 C32 C33 -1.1(5) . . . . ?
C30 C35 C34 C33 -0.3(4) . . . . ?
C29 C24 C23 C7 -92.8(2) . . . . ?
C29 C24 C23 C30 33.4(3) . . . . ?
C29 C24 C25 C26 0.3(4) . . . . ?
C29 C28 C27 C26 0.5(4) . . . . ?
C76 C75 C80 C79 -2.5(3) . . . . ?
C76 C77 C78 C79 -1.7(4) . . . . ?
C24 C29 C28 C27 -0.5(4) . . . . ?
C24 C25 C26 C27 -0.2(4) . . . . ?
C16 C11 C12 C13 -0.1(4) . . . . ?
C16 C15 C14 C13 -0.2(4) . . . . ?
C51 C52 C68 C69 64.0(3) . . . . ?
C51 C52 C68 C75 -63.5(3) . . . . ?
C51 C52 C53 C54 2.0(3) . . . . ?
C55 C56 C57 C58 178.7(2) . . . . ?
C55 C56 C61 C60 -178.5(2) . . . . ?
C55 C62 C67 C66 -177.2(2) . . . . ?
C55 C62 C63 C64 176.1(2) . . . . ?
C87 C82 C81 C54 79.8(3) . . . . ?
C87 C82 C81 C88 -48.1(3) . . . . ?
C87 C82 C83 C84 0.9(4) . . . . ?
C87 C86 C85 C84 1.0(4) . . . . ?
C56 C55 C62 C67 -166.7(2) . . . . ?
C56 C55 C62 C63 16.9(3) . . . . ?
C56 C55 C50 C51 -89.7(2) . . . . ?
C56 C55 C50 C49 86.6(2) . . . . ?
C56 C57 C58 C59 0.1(4) . . . . ?
C56 C61 C60 C59 -0.6(4) . . . . ?
C69 C68 C75 C76 -46.4(3) . . . . ?
C69 C68 C75 C80 137.6(2) . . . . ?
C69 C74 C73 C72 0.3(4) . . . . ?
C69 C70 C71 C72 -0.3(5) . . . . ?
C75 C68 C69 C74 -33.5(3) . . . . ?
C75 C68 C69 C70 150.4(2) . . . . ?
C75 C76 C77 C78 -0.6(4) . . . . ?
C75 C80 C79 C78 0.2(4) . . . . ?
C62 C55 C56 C57 76.7(3) . . . . ?
C62 C55 C56 C61 -103.9(3) . . . . ?
C62 C55 C50 C51 36.4(3) . . . . ?
C62 C55 C50 C49 -147.2(2) . . . . ?
C62 C67 C66 C65 0.8(4) . . . . ?
C62 C63 C64 C65 1.3(4) . . . . ?
C49 N2 C1 Pd1 8.1(3) . . . . ?
C49 N2 C1 N1 -174.4(2) . . . . ?
C49 N2 C3 C2 174.1(2) . . . . ?
C49 C54 C81 C82 165.08(19) . . . . ?
C49 C54 C81 C88 -66.8(2) . . . . ?
C49 C54 C53 C52 2.6(3) . . . . ?
C28 C29 C24 C23 177.0(2) . . . . ?
C28 C29 C24 C25 0.1(3) . . . . ?
C28 C27 C26 C25 -0.2(4) . . . . ?
C23 C7 C8 C9 -177.35(19) . . . . ?
C23 C30 C31 C32 -178.4(3) . . . . ?
C23 C30 C35 C34 179.1(2) . . . . ?
C23 C24 C25 C26 -176.8(2) . . . . ?
C50 C55 C56 C57 -158.7(2) . . . . ?
C50 C55 C56 C61 20.7(3) . . . . ?
C50 C55 C62 C67 68.3(3) . . . . ?
C50 C55 C62 C63 -108.1(2) . . . . ?
C22 C17 C18 C19 -0.7(3) . . . . ?
C22 C21 C20 C19 0.0(4) . . . . ?
C37 C38 C39 C40 -0.3(4) . . . . ?
C37 C42 C41 C40 0.0(4) . . . . ?
C38 C37 C42 C41 -0.4(4) . . . . ?
C38 C37 C36 C9 19.7(3) . . . . ?
C38 C37 C36 C43 -106.8(3) . . . . ?
C38 C39 C40 C41 -0.1(4) . . . . ?
C57 C56 C61 C60 1.0(4) . . . . ?
C57 C58 C59 C60 0.4(4) . . . . ?
C86 C85 C84 C83 -0.1(4) . . . . ?
C77 C76 C75 C68 -173.3(2) . . . . ?
C77 C76 C75 C80 2.7(3) . . . . ?
C88 C93 C92 C91 0.5(4) . . . . ?
C88 C89 C90 C91 0.2(5) . . . . ?
C80 C79 C78 C77 1.9(4) . . . . ?
C15 C14 C13 C12 0.4(5) . . . . ?
C74 C69 C70 C71 0.2(4) . . . . ?
C74 C73 C72 C71 -0.4(4) . . . . ?
C43 C48 C47 C46 -0.8(4) . . . . ?
C43 C44 C45 C46 0.3(4) . . . . ?
C48 C43 C44 C45 -0.2(3) . . . . ?
C48 C43 C36 C9 88.5(2) . . . . ?
C48 C43 C36 C37 -146.0(2) . . . . ?
C48 C47 C46 C45 0.9(4) . . . . ?
C25 C24 C23 C7 84.1(2) . . . . ?
C25 C24 C23 C30 -149.7(2) . . . . ?
C42 C37 C38 C39 0.5(4) . . . . ?
C42 C37 C36 C9 -162.1(2) . . . . ?
C42 C37 C36 C43 71.4(3) . . . . ?
C42 C41 C40 C39 0.3(4) . . . . ?
C67 C62 C63 C64 -0.4(4) . . . . ?
C67 C66 C65 C64 0.1(4) . . . . ?
C44 C43 C48 C47 0.4(3) . . . . ?
C44 C43 C36 C9 -93.0(3) . . . . ?
C44 C43 C36 C37 32.6(3) . . . . ?
C44 C45 C46 C47 -0.7(4) . . . . ?
C36 C9 C4 N1 3.9(3) . . . . ?
C36 C9 C4 C5 -173.37(19) . . . . ?
C36 C37 C38 C39 178.8(2) . . . . ?
C36 C37 C42 C41 -178.7(2) . . . . ?
C36 C43 C48 C47 179.0(2) . . . . ?
C36 C43 C44 C45 -178.8(2) . . . . ?
C83 C82 C81 C54 -100.8(2) . . . . ?
C83 C82 C81 C88 131.3(2) . . . . ?
C83 C82 C87 C86 0.0(3) . . . . ?
C73 C72 C71 C70 0.5(5) . . . . ?
C4 N1 C1 Pd1 -3.0(3) . . . . ?
C4 N1 C1 N2 179.40(19) . . . . ?
C4 N1 C2 C3 -180.0(2) . . . . ?
C4 C5 C10 C11 -65.6(2) . . . . ?
C4 C5 C10 C17 167.50(19) . . . . ?
C4 C9 C36 C37 87.6(2) . . . . ?
C4 C9 C36 C43 -147.6(2) . . . . ?
C61 C56 C57 C58 -0.7(4) . . . . ?
C61 C60 C59 C58 -0.1(5) . . . . ?
C31 C30 C23 C7 -143.0(2) . . . . ?
C31 C30 C23 C24 90.0(3) . . . . ?
C31 C30 C35 C34 -0.3(4) . . . . ?
C93 C88 C89 C90 -0.7(4) . . . . ?
C93 C92 C91 C90 -1.0(5) . . . . ?
C63 C62 C67 C66 -0.6(4) . . . . ?
C63 C64 C65 C66 -1.1(4) . . . . ?
C12 C11 C16 C15 0.2(4) . . . . ?
C70 C69 C74 C73 -0.2(4) . . . . ?
C89 C88 C93 C92 0.4(4) . . . . ?
C35 C30 C23 C7 37.6(3) . . . . ?
C35 C30 C23 C24 -89.4(3) . . . . ?
C35 C30 C31 C32 1.0(4) . . . . ?
C35 C34 C33 C32 0.2(5) . . . . ?
C92 C91 C90 C89 0.6(5) . . . . ?
C34 C33 C32 C31 0.5(6) . . . . ?

loop_
_exptl_oxdiff_crystal_face_indexfrac_h
_exptl_oxdiff_crystal_face_indexfrac_k
_exptl_oxdiff_crystal_face_indexfrac_l
_exptl_oxdiff_crystal_face_x
_exptl_oxdiff_crystal_face_y
_exptl_oxdiff_crystal_face_z
-8.0600 -0.6335 -4.6487 0.0877 0.3696 0.9251
3.3419 10.1136 -2.4456 0.1742 0.7308 -0.6600
8.8709 3.3858 -0.3653 -0.3163 0.0748 -0.9457
0.7261 4.9761 8.8893 0.7860 -0.1888 -0.5887
-8.5325 -0.6051 5.3842 0.7623 -0.1819 0.6211
-3.8697 -9.8830 2.0041 -0.1637 -0.6812 0.7135
7.7636 -1.3968 5.3652 -0.1276 -0.5359 -0.8346
-1.9367 9.6896 -5.4693 0.2326 0.9710 -0.0545
2.7064 -3.8662 -9.4105 -0.9429 0.2260 0.2446
-6.5631 -5.0547 -4.5694 -0.2065 0.0505 0.9771

loop_
_smtbx_masks_void_nr
_smtbx_masks_void_average_x
_smtbx_masks_void_average_y
_smtbx_masks_void_average_z
_smtbx_masks_void_volume
_smtbx_masks_void_count_electrons
_smtbx_masks_void_content
1 -0.034 0.000 0.000 515.0 98.1 '2 DCM'
2 0.121 0.451 0.836 9.7 0.0 ?
3 0.270 0.455 0.591 13.5 0.0 ?
4 0.440 0.567 0.611 7.3 0.0 ?
5 0.500 0.000 0.500 10.5 0.0 ?
6 0.560 0.433 0.389 7.3 0.7 ?
7 0.730 0.545 0.409 13.5 0.0 ?
8 0.879 0.549 0.164 9.7 0.0 ?
